data_7015188
loop_
_publ_author_name
'Srivastava, Kriti'
'Chakraborty, Tapash'
'Singh, Harkesh B.'
'Butcher, Ray J.'

_publ_section_title
;
 Intramolecularly coordinated azobenzene selenium derivatives: effect
 of strength of the Se&#x00B7;&#x00B7;&#x00B7;N intramolecular
 interaction on luminescence.
;
_journal_issue 17
_journal_name_full 'Dalton transactions (Cambridge, England : 2003)'
_journal_page_first 4489
_journal_page_last 4496
_journal_paper_doi 10.1039/c0dt01319f
_journal_volume 40
_journal_year 2011
_chemical_formula_moiety 'C24 H18 N4 Se'
_chemical_formula_sum 'C24 H18 N4 Se'
_chemical_formula_weight 441.38
_chemical_name_systematic
;
?
;
_space_group_IT_number 14
_symmetry_cell_setting monoclinic
_symmetry_space_group_name_Hall '-P 2yn'
_symmetry_space_group_name_H-M 'P 1 21/n 1'
_atom_sites_solution_hydrogens geom
_atom_sites_solution_primary direct
_atom_sites_solution_secondary difmap
_audit_creation_method SHELXL-97
_cell_angle_alpha 90.00
_cell_angle_beta 91.785(3)
_cell_angle_gamma 90.00
_cell_formula_units_Z 4
_cell_length_a 6.6012(2)
_cell_length_b 14.1846(5)
_cell_length_c 21.3931(6)
_cell_measurement_reflns_used 7456
_cell_measurement_temperature 200(2)
_cell_measurement_theta_max 32.4616
_cell_measurement_theta_min 4.7582
_cell_volume 2002.18(11)
_computing_cell_refinement
;
CrysAlis RED, Oxford Diffraction Ltd.,
Version 1.171.32.5 (release 08-05-2007 CrysAlis171 .NET)
(compiled May 8 2007,13:10:02)
;
_computing_data_collection
;
CrysAlis CCD, Oxford Diffraction Ltd.,
Version 1.171.32.5 (release 08-05-2007 CrysAlis171 .NET)
(compiled May 8 2007,13:10:02)
;
_computing_data_reduction
;
CrysAlis RED, Oxford Diffraction Ltd.,
Version 1.171.32.5 (release 08-05-2007 CrysAlis171 .NET)
(compiled May 8 2007,13:10:02)
;
_computing_molecular_graphics SHELXTL
_computing_publication_material SHELXTL
_computing_structure_refinement 'SHELXL-97 (Sheldrick, 1997)'
_computing_structure_solution 'SHELXS-97 (Sheldrick, 1990)'
_diffrn_ambient_temperature 200(2)
_diffrn_detector_area_resol_mean 10.5081
_diffrn_measured_fraction_theta_full 0.977
_diffrn_measured_fraction_theta_max 0.896
_diffrn_measurement_device_type 'Oxford Diffraction Gemini'
_diffrn_measurement_method '\f and \w scans'
_diffrn_radiation_monochromator graphite
_diffrn_radiation_source 'fine-focus sealed tube'
_diffrn_radiation_type MoK\a
_diffrn_radiation_wavelength 0.71073
_diffrn_reflns_av_R_equivalents 0.0583
_diffrn_reflns_av_sigmaI/netI 0.0857
_diffrn_reflns_limit_h_max 9
_diffrn_reflns_limit_h_min -9
_diffrn_reflns_limit_k_max 20
_diffrn_reflns_limit_k_min -20
_diffrn_reflns_limit_l_max 31
_diffrn_reflns_limit_l_min -30
_diffrn_reflns_number 20121
_diffrn_reflns_theta_full 25.00
_diffrn_reflns_theta_max 32.53
_diffrn_reflns_theta_min 4.78
_diffrn_standards_decay_% <2%
_diffrn_standards_interval_count 50
_diffrn_standards_number 2
_exptl_absorpt_coefficient_mu 1.893
_exptl_absorpt_correction_T_max 1.00000
_exptl_absorpt_correction_T_min 0.47113
_exptl_absorpt_correction_type multi-scan
_exptl_absorpt_process_details
;
CrysAlis RED, Oxford Diffraction Ltd.,
Version 1.171.32.5 (release 08-05-2007 CrysAlis171 .NET)
(compiled May 8 2007,13:10:02)
Empirical absorption correction using spherical harmonics,
implemented in SCALE3 ABSPACK scaling algorithm.
;
_exptl_crystal_colour yellow
_exptl_crystal_density_diffrn 1.464
_exptl_crystal_density_method 'not measured'
_exptl_crystal_description plate
_exptl_crystal_F_000 896
_exptl_crystal_size_max 0.43
_exptl_crystal_size_mid 0.37
_exptl_crystal_size_min 0.18
_refine_diff_density_max 1.795
_refine_diff_density_min -0.769
_refine_diff_density_rms 0.154
_refine_ls_extinction_method none
_refine_ls_goodness_of_fit_ref 1.112
_refine_ls_hydrogen_treatment constr
_refine_ls_matrix_type full
_refine_ls_number_parameters 262
_refine_ls_number_reflns 6503
_refine_ls_number_restraints 0
_refine_ls_restrained_S_all 1.112
_refine_ls_R_factor_all 0.1317
_refine_ls_R_factor_gt 0.0817
_refine_ls_shift/su_max 0.003
_refine_ls_shift/su_mean 0.000
_refine_ls_structure_factor_coef Fsqd
_refine_ls_weighting_details 'calc w=1/[\s^2^(Fo^2^)+(0.0366P)^2^+16.0508P] where P=(Fo^2^+2Fc^2^)/3'
_refine_ls_weighting_scheme calc
_refine_ls_wR_factor_gt 0.1888
_refine_ls_wR_factor_ref 0.2109
_reflns_number_gt 4084
_reflns_number_total 6503
_reflns_threshold_expression I>2\s(I)
_cod_data_source_file c0dt01319f.txt
_cod_data_source_block krmonose
_cod_database_code 7015188

loop_
_symmetry_equiv_pos_as_xyz
'x, y, z'
'-x+1/2, y+1/2, -z+1/2'
'-x, -y, -z'
'x-1/2, -y-1/2, z-1/2'

loop_
_atom_site_label
_atom_site_type_symbol
_atom_site_fract_x
_atom_site_fract_y
_atom_site_fract_z
_atom_site_U_iso_or_equiv
_atom_site_adp_type
_atom_site_occupancy
_atom_site_symmetry_multiplicity
_atom_site_calc_flag
_atom_site_refinement_flags
_atom_site_disorder_assembly
_atom_site_disorder_group
Se Se 0.85265(9) 0.18365(4) 0.00881(3) 0.02971(16) Uani 1 1 d . . .
N1A N 0.7607(7) 0.3294(3) -0.0943(2) 0.0304(10) Uani 1 1 d . . .
N2A N 0.6739(7) 0.3693(4) -0.1405(2) 0.0304(10) Uani 1 1 d . . .
N1B N 0.8441(7) 0.1575(3) 0.1593(2) 0.0276(9) Uani 1 1 d . . .
N2B N 0.7144(7) 0.1333(3) 0.1174(2) 0.0260(9) Uani 1 1 d . . .
C1A C 1.0101(8) 0.2133(4) -0.0644(2) 0.0254(10) Uani 1 1 d . . .
C2A C 1.1830(9) 0.1611(4) -0.0761(3) 0.0322(12) Uani 1 1 d . . .
H2AA H 1.2317 0.1162 -0.0463 0.039 Uiso 1 1 calc R . .
C3A C 1.2848(9) 0.1746(5) -0.1313(3) 0.0351(12) Uani 1 1 d . . .
H3AA H 1.4074 0.1416 -0.1380 0.042 Uiso 1 1 calc R . .
C4A C 1.2082(9) 0.2361(4) -0.1765(3) 0.0327(12) Uani 1 1 d . . .
H4AA H 1.2764 0.2440 -0.2146 0.039 Uiso 1 1 calc R . .
C5A C 1.0334(9) 0.2857(4) -0.1662(3) 0.0309(12) Uani 1 1 d . . .
H5AA H 0.9803 0.3273 -0.1974 0.037 Uiso 1 1 calc R . .
C6A C 0.9328(8) 0.2750(4) -0.1096(2) 0.0259(10) Uani 1 1 d . . .
C7A C 0.5044(8) 0.4250(4) -0.1248(3) 0.0276(11) Uani 1 1 d . . .
C8A C 0.4182(9) 0.4785(4) -0.1735(3) 0.0330(12) Uani 1 1 d . . .
H8AA H 0.4738 0.4763 -0.2139 0.040 Uiso 1 1 calc R . .
C9A C 0.2523(9) 0.5344(4) -0.1628(3) 0.0365(13) Uani 1 1 d . . .
H9AA H 0.1945 0.5715 -0.1957 0.044 Uiso 1 1 calc R . .
C10A C 0.1700(10) 0.5367(5) -0.1045(3) 0.0412(15) Uani 1 1 d . . .
H10A H 0.0554 0.5753 -0.0973 0.049 Uiso 1 1 calc R . .
C11A C 0.2543(10) 0.4827(5) -0.0563(3) 0.0417(15) Uani 1 1 d . . .
H11A H 0.1960 0.4835 -0.0162 0.050 Uiso 1 1 calc R . .
C12A C 0.4221(9) 0.4282(5) -0.0664(3) 0.0341(12) Uani 1 1 d . . .
H12A H 0.4816 0.3925 -0.0330 0.041 Uiso 1 1 calc R . .
C1B C 1.0376(7) 0.2286(4) 0.0730(2) 0.0226(9) Uani 1 1 d . . .
C2B C 1.2080(9) 0.2819(4) 0.0578(3) 0.0290(11) Uani 1 1 d . . .
H2BA H 1.2319 0.2958 0.0152 0.035 Uiso 1 1 calc R . .
C3B C 1.3410(9) 0.3145(4) 0.1035(3) 0.0315(11) Uani 1 1 d . . .
H3BA H 1.4548 0.3509 0.0922 0.038 Uiso 1 1 calc R . .
C4B C 1.3111(9) 0.2946(4) 0.1669(3) 0.0342(13) Uani 1 1 d . . .
H4BA H 1.4046 0.3163 0.1983 0.041 Uiso 1 1 calc R . .
C5B C 1.1447(9) 0.2433(4) 0.1824(2) 0.0306(12) Uani 1 1 d . . .
H5BA H 1.1226 0.2297 0.2251 0.037 Uiso 1 1 calc R . .
C6B C 1.0069(8) 0.2104(4) 0.1367(2) 0.0243(10) Uani 1 1 d . . .
C7B C 0.5521(8) 0.0777(4) 0.1381(2) 0.0237(10) Uani 1 1 d . . .
C8B C 0.5277(9) 0.0482(4) 0.1993(2) 0.0289(11) Uani 1 1 d . . .
H8BA H 0.6259 0.0644 0.2309 0.035 Uiso 1 1 calc R . .
C9B C 0.3611(9) -0.0046(4) 0.2140(3) 0.0338(13) Uani 1 1 d . . .
H9BA H 0.3457 -0.0253 0.2559 0.041 Uiso 1 1 calc R . .
C10B C 0.2158(9) -0.0280(4) 0.1688(3) 0.0350(13) Uani 1 1 d . . .
H10B H 0.1011 -0.0645 0.1794 0.042 Uiso 1 1 calc R . .
C11B C 0.2388(9) 0.0023(4) 0.1073(3) 0.0330(12) Uani 1 1 d . . .
H11B H 0.1384 -0.0123 0.0760 0.040 Uiso 1 1 calc R . .
C12B C 0.4078(8) 0.0534(4) 0.0923(2) 0.0276(11) Uani 1 1 d . . .
H12B H 0.4258 0.0721 0.0502 0.033 Uiso 1 1 calc R . .

loop_
_atom_site_aniso_label
_atom_site_aniso_U_11
_atom_site_aniso_U_22
_atom_site_aniso_U_33
_atom_site_aniso_U_23
_atom_site_aniso_U_13
_atom_site_aniso_U_12
Se 0.0303(3) 0.0374(3) 0.0213(2) 0.0040(2) -0.00018(18) -0.0046(3)
N1A 0.034(2) 0.030(2) 0.028(2) 0.0064(19) 0.0048(18) 0.003(2)
N2A 0.026(2) 0.036(3) 0.028(2) 0.005(2) -0.0019(18) 0.003(2)
N1B 0.028(2) 0.032(2) 0.024(2) -0.0017(18) 0.0021(17) -0.0027(18)
N2B 0.030(2) 0.026(2) 0.021(2) 0.0023(17) 0.0010(17) -0.0026(18)
C1A 0.026(2) 0.030(3) 0.021(2) 0.0035(19) -0.0004(19) 0.000(2)
C2A 0.033(3) 0.033(3) 0.030(3) 0.002(2) -0.001(2) 0.008(2)
C3A 0.032(3) 0.037(3) 0.036(3) -0.003(3) 0.005(2) 0.002(3)
C4A 0.034(3) 0.038(3) 0.027(3) 0.001(2) 0.008(2) -0.001(2)
C5A 0.033(3) 0.038(3) 0.023(2) 0.008(2) 0.008(2) -0.001(2)
C6A 0.028(2) 0.025(2) 0.025(2) -0.001(2) 0.001(2) 0.000(2)
C7A 0.021(2) 0.030(3) 0.032(3) 0.001(2) -0.002(2) -0.002(2)
C8A 0.030(3) 0.039(3) 0.030(3) 0.002(2) -0.002(2) -0.002(2)
C9A 0.031(3) 0.030(3) 0.047(4) 0.005(3) -0.008(3) 0.003(2)
C10A 0.036(3) 0.035(3) 0.053(4) -0.002(3) -0.004(3) 0.003(3)
C11A 0.033(3) 0.047(4) 0.046(4) -0.001(3) 0.014(3) 0.005(3)
C12A 0.032(3) 0.038(3) 0.033(3) 0.001(2) 0.007(2) 0.003(2)
C1B 0.023(2) 0.019(2) 0.026(2) -0.0013(18) 0.0038(18) 0.0020(18)
C2B 0.036(3) 0.024(2) 0.027(2) -0.001(2) 0.005(2) -0.006(2)
C3B 0.035(3) 0.030(3) 0.030(3) -0.003(2) 0.004(2) -0.008(2)
C4B 0.034(3) 0.036(3) 0.032(3) -0.006(2) -0.002(2) -0.006(2)
C5B 0.036(3) 0.036(3) 0.019(2) -0.002(2) -0.001(2) -0.001(2)
C6B 0.025(2) 0.024(2) 0.024(2) -0.0051(19) 0.0043(19) -0.0006(19)
C7B 0.025(2) 0.025(2) 0.022(2) 0.0014(19) 0.0014(18) 0.0012(19)
C8B 0.032(3) 0.034(3) 0.021(2) 0.001(2) 0.005(2) -0.004(2)
C9B 0.034(3) 0.038(3) 0.030(3) 0.003(2) 0.008(2) -0.004(2)
C10B 0.029(3) 0.032(3) 0.044(3) -0.007(3) 0.007(2) -0.005(2)
C11B 0.027(3) 0.034(3) 0.039(3) -0.005(2) 0.000(2) -0.001(2)
C12B 0.032(3) 0.028(3) 0.023(2) -0.001(2) -0.006(2) 0.001(2)

loop_
_atom_type_symbol
_atom_type_description
_atom_type_scat_dispersion_real
_atom_type_scat_dispersion_imag
_atom_type_scat_source
C C 0.0033 0.0016 'International Tables Vol C Tables 4.2.6.8 and 6.1.1.4'
H H 0.0000 0.0000 'International Tables Vol C Tables 4.2.6.8 and 6.1.1.4'
N N 0.0061 0.0033 'International Tables Vol C Tables 4.2.6.8 and 6.1.1.4'
Se Se -0.0929 2.2259 'International Tables Vol C Tables 4.2.6.8 and 6.1.1.4'

loop_
_geom_angle_atom_site_label_1
_geom_angle_atom_site_label_2
_geom_angle_atom_site_label_3
_geom_angle
_geom_angle_site_symmetry_1
_geom_angle_site_symmetry_3
_geom_angle_publ_flag
C1B Se C1A 99.2(2) . . ?
N2A N1A C6A 114.3(5) . . ?
N1A N2A C7A 114.1(5) . . ?
N2B N1B C6B 114.0(4) . . ?
N1B N2B C7B 115.6(4) . . ?
C6A C1A C2A 119.8(5) . . ?
C6A C1A Se 120.0(4) . . ?
C2A C1A Se 119.4(4) . . ?
C3A C2A C1A 120.1(5) . . ?
C3A C2A H2AA 120.0 . . ?
C1A C2A H2AA 120.0 . . ?
C2A C3A C4A 120.3(5) . . ?
C2A C3A H3AA 119.9 . . ?
C4A C3A H3AA 119.9 . . ?
C5A C4A C3A 119.9(5) . . ?
C5A C4A H4AA 120.0 . . ?
C3A C4A H4AA 120.0 . . ?
C4A C5A C6A 120.3(5) . . ?
C4A C5A H5AA 119.9 . . ?
C6A C5A H5AA 119.9 . . ?
C1A C6A C5A 119.5(5) . . ?
C1A C6A N1A 117.5(5) . . ?
C5A C6A N1A 122.8(5) . . ?
C12A C7A C8A 119.7(5) . . ?
C12A C7A N2A 124.6(5) . . ?
C8A C7A N2A 115.7(5) . . ?
C9A C8A C7A 119.8(6) . . ?
C9A C8A H8AA 120.1 . . ?
C7A C8A H8AA 120.1 . . ?
C8A C9A C10A 120.3(6) . . ?
C8A C9A H9AA 119.9 . . ?
C10A C9A H9AA 119.9 . . ?
C9A C10A C11A 120.0(6) . . ?
C9A C10A H10A 120.0 . . ?
C11A C10A H10A 120.0 . . ?
C12A C11A C10A 120.0(6) . . ?
C12A C11A H11A 120.0 . . ?
C10A C11A H11A 120.0 . . ?
C11A C12A C7A 120.2(6) . . ?
C11A C12A H12A 119.9 . . ?
C7A C12A H12A 119.9 . . ?
C2B C1B C6B 117.7(5) . . ?
C2B C1B Se 120.7(4) . . ?
C6B C1B Se 121.7(4) . . ?
C3B C2B C1B 121.0(5) . . ?
C3B C2B H2BA 119.5 . . ?
C1B C2B H2BA 119.5 . . ?
C2B C3B C4B 121.0(5) . . ?
C2B C3B H3BA 119.5 . . ?
C4B C3B H3BA 119.5 . . ?
C5B C4B C3B 118.6(5) . . ?
C5B C4B H4BA 120.7 . . ?
C3B C4B H4BA 120.7 . . ?
C4B C5B C6B 121.3(5) . . ?
C4B C5B H5BA 119.4 . . ?
C6B C5B H5BA 119.4 . . ?
C5B C6B C1B 120.5(5) . . ?
C5B C6B N1B 115.1(5) . . ?
C1B C6B N1B 124.4(5) . . ?
C12B C7B C8B 119.5(5) . . ?
C12B C7B N2B 115.4(5) . . ?
C8B C7B N2B 125.0(5) . . ?
C9B C8B C7B 119.8(5) . . ?
C9B C8B H8BA 120.1 . . ?
C7B C8B H8BA 120.1 . . ?
C8B C9B C10B 120.9(6) . . ?
C8B C9B H9BA 119.6 . . ?
C10B C9B H9BA 119.6 . . ?
C9B C10B C11B 119.5(5) . . ?
C9B C10B H10B 120.2 . . ?
C11B C10B H10B 120.2 . . ?
C12B C11B C10B 119.6(5) . . ?
C12B C11B H11B 120.2 . . ?
C10B C11B H11B 120.2 . . ?
C11B C12B C7B 120.7(5) . . ?
C11B C12B H12B 119.7 . . ?
C7B C12B H12B 119.7 . . ?

loop_
_geom_bond_atom_site_label_1
_geom_bond_atom_site_label_2
_geom_bond_distance
_geom_bond_site_symmetry_2
_geom_bond_publ_flag
Se C1B 1.918(5) . ?
Se C1A 1.953(5) . ?
N1A N2A 1.260(6) . ?
N1A C6A 1.419(7) . ?
N2A C7A 1.418(7) . ?
N1B N2B 1.268(6) . ?
N1B C6B 1.409(7) . ?
N2B C7B 1.412(7) . ?
C1A C6A 1.389(7) . ?
C1A C2A 1.389(8) . ?
C2A C3A 1.389(8) . ?
C2A H2AA 0.9500 . ?
C3A C4A 1.387(8) . ?
C3A H3AA 0.9500 . ?
C4A C5A 1.375(8) . ?
C4A H4AA 0.9500 . ?
C5A C6A 1.408(7) . ?
C5A H5AA 0.9500 . ?
C7A C12A 1.380(8) . ?
C7A C8A 1.395(8) . ?
C8A C9A 1.377(8) . ?
C8A H8AA 0.9500 . ?
C9A C10A 1.376(10) . ?
C9A H9AA 0.9500 . ?
C10A C11A 1.388(9) . ?
C10A H10A 0.9500 . ?
C11A C12A 1.374(8) . ?
C11A H11A 0.9500 . ?
C12A H12A 0.9500 . ?
C1B C2B 1.403(7) . ?
C1B C6B 1.407(7) . ?
C2B C3B 1.374(8) . ?
C2B H2BA 0.9500 . ?
C3B C4B 1.404(8) . ?
C3B H3BA 0.9500 . ?
C4B C5B 1.367(8) . ?
C4B H4BA 0.9500 . ?
C5B C6B 1.395(7) . ?
C5B H5BA 0.9500 . ?
C7B C12B 1.387(7) . ?
C7B C8B 1.391(7) . ?
C8B C9B 1.375(8) . ?
C8B H8BA 0.9500 . ?
C9B C10B 1.382(8) . ?
C9B H9BA 0.9500 . ?
C10B C11B 1.395(9) . ?
C10B H10B 0.9500 . ?
C11B C12B 1.377(8) . ?
C11B H11B 0.9500 . ?
C12B H12B 0.9500 . ?

loop_
_geom_torsion_atom_site_label_1
_geom_torsion_atom_site_label_2
_geom_torsion_atom_site_label_3
_geom_torsion_atom_site_label_4
_geom_torsion
_geom_torsion_site_symmetry_1
_geom_torsion_site_symmetry_2
_geom_torsion_site_symmetry_3
_geom_torsion_site_symmetry_4
_geom_torsion_publ_flag
C6A N1A N2A C7A -178.8(5) . . . . ?
C6B N1B N2B C7B 178.2(4) . . . . ?
C1B Se C1A C6A -119.4(4) . . . . ?
C1B Se C1A C2A 70.9(5) . . . . ?
C6A C1A C2A C3A 3.6(9) . . . . ?
Se C1A C2A C3A 173.3(5) . . . . ?
C1A C2A C3A C4A -3.7(9) . . . . ?
C2A C3A C4A C5A 1.6(9) . . . . ?
C3A C4A C5A C6A 0.6(9) . . . . ?
C2A C1A C6A C5A -1.4(8) . . . . ?
Se C1A C6A C5A -171.0(4) . . . . ?
C2A C1A C6A N1A -177.5(5) . . . . ?
Se C1A C6A N1A 12.8(7) . . . . ?
C4A C5A C6A C1A -0.7(9) . . . . ?
C4A C5A C6A N1A 175.2(5) . . . . ?
N2A N1A C6A C1A -166.5(5) . . . . ?
N2A N1A C6A C5A 17.5(8) . . . . ?
N1A N2A C7A C12A -7.6(8) . . . . ?
N1A N2A C7A C8A 173.2(5) . . . . ?
C12A C7A C8A C9A 0.3(9) . . . . ?
N2A C7A C8A C9A 179.6(5) . . . . ?
C7A C8A C9A C10A -0.8(9) . . . . ?
C8A C9A C10A C11A 0.1(10) . . . . ?
C9A C10A C11A C12A 1.1(10) . . . . ?
C10A C11A C12A C7A -1.6(10) . . . . ?
C8A C7A C12A C11A 0.8(9) . . . . ?
N2A C7A C12A C11A -178.4(6) . . . . ?
C1A Se C1B C2B 10.4(5) . . . . ?
C1A Se C1B C6B -170.3(4) . . . . ?
C6B C1B C2B C3B 0.6(8) . . . . ?
Se C1B C2B C3B 179.9(4) . . . . ?
C1B C2B C3B C4B 0.6(9) . . . . ?
C2B C3B C4B C5B -1.0(9) . . . . ?
C3B C4B C5B C6B 0.4(9) . . . . ?
C4B C5B C6B C1B 0.8(9) . . . . ?
C4B C5B C6B N1B 179.2(5) . . . . ?
C2B C1B C6B C5B -1.2(8) . . . . ?
Se C1B C6B C5B 179.5(4) . . . . ?
C2B C1B C6B N1B -179.5(5) . . . . ?
Se C1B C6B N1B 1.2(7) . . . . ?
N2B N1B C6B C5B 176.0(5) . . . . ?
N2B N1B C6B C1B -5.6(8) . . . . ?
N1B N2B C7B C12B 178.4(5) . . . . ?
N1B N2B C7B C8B -0.7(8) . . . . ?
C12B C7B C8B C9B -0.2(8) . . . . ?
N2B C7B C8B C9B 179.0(5) . . . . ?
C7B C8B C9B C10B -0.7(9) . . . . ?
C8B C9B C10B C11B 0.1(9) . . . . ?
C9B C10B C11B C12B 1.3(9) . . . . ?
C10B C11B C12B C7B -2.2(9) . . . . ?
C8B C7B C12B C11B 1.6(8) . . . . ?
N2B C7B C12B C11B -177.6(5) . . . . ?

loop_
_cod_related_entry_id
_cod_related_entry_database
_cod_related_entry_code
1 ChemSpider 30652798
